data_7119241
loop_
_publ_author_name
'Colebatch, Annie L.'
'Han, Yong-Shen'
'Hill, Anthony F.'
'Sharma, Manab'
'Shang, Rong'
'Ward, Jas S.'

_publ_section_title
;
 Rearrangement of bis(alkylidynyl)phosphines to phospha-acyls.
;
_journal_issue 11
_journal_name_full 'Chemical communications (Cambridge, England)'
_journal_page_first 1832
_journal_page_last 1835
_journal_paper_doi 10.1039/c6cc09764b
_journal_volume 53
_journal_year 2017
_chemical_compound_source 'Research School of Chemistry'
_chemical_formula_moiety 'C42 H55 B2 N12 O4 P1 W2, C6 H6'
_chemical_formula_sum 'C48 H61 B2 N12 O4 P W2'
_chemical_formula_weight 1290.39
_space_group_IT_number 14
_symmetry_cell_setting monoclinic
_symmetry_space_group_name_Hall '-P 2ybc'
_symmetry_space_group_name_H-M 'P 1 21/c 1'
_atom_sites_solution_hydrogens difmap
_atom_sites_solution_primary other
_audit_creation_date 13-12-04
_audit_creation_method CRYSTALS_ver_14.23
_audit_update_record
;
2016-11-28 deposited with the CCDC.
2016-12-22 downloaded from the CCDC.
;
_cell_angle_alpha 90
_cell_angle_beta 105.9841(6)
_cell_angle_gamma 90
_cell_formula_units_Z 4
_cell_length_a 24.2055(3)
_cell_length_b 10.40920(10)
_cell_length_c 25.5107(3)
_cell_measurement_reflns_used 172784
_cell_measurement_temperature 200
_cell_measurement_theta_max 27
_cell_measurement_theta_min 3
_cell_volume 6179.17(12)
_computing_cell_refinement 'DENZO/SCALEPACK (Otwinowski & Minor, 1997)'
_computing_data_collection 'COLLECT (Nonius, 2001).'
_computing_data_reduction 'DENZO/SCALEPACK (Otwinowski & Minor, 1997)'
_computing_molecular_graphics 'CAMERON (Watkin et al., 1996)'
_computing_publication_material 'CRYSTALS (Betteridge et al., 2003)'
_computing_structure_refinement 'CRYSTALS (Betteridge et al., 2003)'
_computing_structure_solution 'Superflip (Palatinus & Chapuis, 2007)'
_diffrn_ambient_temperature 200
_diffrn_measured_fraction_theta_full 0.998
_diffrn_measured_fraction_theta_max 0.998
_diffrn_measurement_device Area
_diffrn_measurement_device_type 'Nonius KappaCCD'
_diffrn_measurement_method \w
_diffrn_radiation_monochromator graphite
_diffrn_radiation_type 'Mo K\a'
_diffrn_radiation_wavelength 0.71073
_diffrn_reflns_av_R_equivalents 0.042
_diffrn_reflns_limit_h_max 30
_diffrn_reflns_limit_h_min -31
_diffrn_reflns_limit_k_max 13
_diffrn_reflns_limit_k_min 0
_diffrn_reflns_limit_l_max 33
_diffrn_reflns_limit_l_min 0
_diffrn_reflns_number 14148
_diffrn_reflns_theta_full 27.474
_diffrn_reflns_theta_max 27.474
_diffrn_reflns_theta_min 2.560
_diffrn_standards_number 0
_exptl_absorpt_coefficient_mu 3.792
_exptl_absorpt_correction_T_max 0.730
_exptl_absorpt_correction_T_min 0.511
_exptl_absorpt_correction_type integration
_exptl_absorpt_process_details
;
Gaussian integration (Coppens, 1970)
;
_exptl_crystal_colour orange
_exptl_crystal_density_diffrn 1.387
_exptl_crystal_density_method 'not measured'
_exptl_crystal_description plate
_exptl_crystal_F_000 2552
_exptl_crystal_size_max 0.190
_exptl_crystal_size_mid 0.180
_exptl_crystal_size_min 0.090
_platon_squeeze_details
;
;
_refine_diff_density_max 1.74
_refine_diff_density_min -2.19
_refine_ls_extinction_method None
_refine_ls_goodness_of_fit_ref 0.9504
_refine_ls_hydrogen_treatment constr
_refine_ls_matrix_type full
_refine_ls_number_parameters 622
_refine_ls_number_reflns 14144
_refine_ls_number_restraints 0
_refine_ls_R_factor_all 0.0584
_refine_ls_R_factor_gt 0.0375
_refine_ls_shift/su_max 0.0030543
_refine_ls_shift/su_mean 0.0001635
_refine_ls_structure_factor_coef Fsqd
_refine_ls_weighting_details
;
 Method, part 1, Chebychev polynomial, (Watkin, 1994, Prince, 1982) 
 [weight] = 1.0/[A~0~*T~0~(x)+A~1~*T~1~(x) ... +A~n-1~]*T~n-1~(x)] 
 where A~i~ are the Chebychev coefficients listed below and x= Fcalc/Fmax 
 Method = Robust Weighting (Prince, 1982) 
 W = [weight] * [1-(deltaF/6*sigmaF)^2^]^2^ 
 A~i~ are: 
 18.3 26.9 13.7 3.67 
;
_refine_ls_weighting_scheme calc
_refine_ls_wR_factor_all 0.0999
_refine_ls_wR_factor_gt 0.0827
_refine_ls_wR_factor_ref 0.0999
_reflns_limit_h_max 30
_reflns_limit_h_min -31
_reflns_limit_k_max 13
_reflns_limit_k_min 0
_reflns_limit_l_max 33
_reflns_limit_l_min 0
_reflns_number_gt 10493
_reflns_number_total 14148
_reflns_threshold_expression I>2.0\s(I)
_oxford_diffrn_Wilson_B_factor 2.25
_oxford_diffrn_Wilson_scale 127.75
_oxford_refine_ls_r_factor_ref 0.0584
_oxford_refine_ls_scale 0.11172(2)
_oxford_reflns_number_all 14144
_oxford_reflns_threshold_expression_ref I>-10.0\s(I)
_oxford_structure_analysis_title 'ALC734 At 9:58 on 28/11'
_cod_data_source_file c6cc09764b2.cif
_cod_data_source_block ALC734
_cod_depositor_comments
;
The following automatic conversions were performed:

'_atom_sites_solution_primary' value 'Other' changed to 'other'
according to
/usr/data/users/saulius/crontab/automatic-downloads/rss-feeds/RSC/lib/dictionaries/cif_core.dic
dictionary named 'cif_core.dic' version 2.4.2 from 2011-04-26.

Automatic conversion script
Id: cif_fix_values 4268 2015-11-12 08:31:59Z antanas 

 Adding full bibliography for 7119239--7119242.cif.
;
_cod_original_sg_symbol_H-M 'P 21/c '
_cod_original_formula_sum 'C48 H61 B2 N12 O4 P1 W2'
_cod_database_code 7119241

loop_
_symmetry_equiv_pos_as_xyz
x,y,z
-x,-y,-z
x,-y+1/2,z+1/2
-x,y+1/2,-z+1/2

loop_
_atom_site_label
_atom_site_type_symbol
_atom_site_fract_x
_atom_site_fract_y
_atom_site_fract_z
_atom_site_U_iso_or_equiv
_atom_site_occupancy
_atom_site_adp_type
_atom_site_refinement_flags_posn
W1 W 0.667007(8) 0.253008(18) 0.561609(8) 0.0295 1.0000 Uani .
W2 W 0.864996(8) 0.239408(17) 0.475324(7) 0.0278 1.0000 Uani .
P1 P 0.77905(6) 0.44781(12) 0.53453(5) 0.0292 1.0000 Uani .
O2 O 0.6569(2) 0.4910(5) 0.6337(2) 0.0635 1.0000 Uani .
O3 O 0.6005(2) 0.4242(5) 0.4631(2) 0.0651 1.0000 Uani .
O5 O 0.9486(2) 0.2656(5) 0.59342(18) 0.0610 1.0000 Uani .
O6 O 0.9194(2) 0.4987(4) 0.4509(2) 0.0552 1.0000 Uani .
N11 N 0.58300(19) 0.1683(4) 0.5717(2) 0.0387 1.0000 Uani .
N12 N 0.5788(2) 0.0369(4) 0.5775(2) 0.0410 1.0000 Uani .
N21 N 0.66270(19) 0.0771(4) 0.51212(19) 0.0359 1.0000 Uani .
N22 N 0.6516(2) -0.0410(4) 0.5314(2) 0.0386 1.0000 Uani .
N31 N 0.70379(18) 0.1201(4) 0.63056(18) 0.0322 1.0000 Uani .
N32 N 0.6814(2) -0.0015(4) 0.6320(2) 0.0388 1.0000 Uani .
N41 N 0.92802(18) 0.1206(4) 0.44202(17) 0.0315 1.0000 Uani .
N42 N 0.90582(19) 0.0246(4) 0.40540(18) 0.0340 1.0000 Uani .
N51 N 0.80896(17) 0.2140(4) 0.39108(16) 0.0283 1.0000 Uani .
N52 N 0.80375(19) 0.0955(4) 0.36608(16) 0.0307 1.0000 Uani .
N61 N 0.83563(18) 0.0438(4) 0.48746(17) 0.0311 1.0000 Uani .
N62 N 0.8292(2) -0.0478(4) 0.44738(18) 0.0343 1.0000 Uani .
C1 C 0.7298(2) 0.3389(5) 0.5521(2) 0.0310 1.0000 Uani .
C2 C 0.6607(2) 0.4036(5) 0.6087(2) 0.0392 1.0000 Uani .
C3 C 0.6240(3) 0.3600(6) 0.4986(3) 0.0429 1.0000 Uani .
C4 C 0.8187(2) 0.3394(5) 0.5046(2) 0.0297 1.0000 Uani .
C5 C 0.9188(2) 0.2506(5) 0.5496(2) 0.0389 1.0000 Uani .
C6 C 0.8997(2) 0.4044(5) 0.4586(2) 0.0370 1.0000 Uani .
C11 C 0.5178(3) 0.3573(7) 0.5620(4) 0.0639 1.0000 Uani .
C12 C 0.5307(2) 0.2172(7) 0.5686(3) 0.0473 1.0000 Uani .
C13 C 0.4934(3) 0.1176(7) 0.5723(3) 0.0565 1.0000 Uani .
C14 C 0.5247(3) 0.0059(7) 0.5775(3) 0.0491 1.0000 Uani .
C15 C 0.5051(3) -0.1284(8) 0.5825(3) 0.0708 1.0000 Uani .
C21 C 0.6856(3) 0.1607(7) 0.4292(3) 0.0525 1.0000 Uani .
C22 C 0.6722(2) 0.0563(6) 0.4632(2) 0.0408 1.0000 Uani .
C23 C 0.6682(3) -0.0746(6) 0.4520(3) 0.0473 1.0000 Uani .
C24 C 0.6558(3) -0.1338(6) 0.4955(3) 0.0484 1.0000 Uani .
C25 C 0.6483(3) -0.2739(6) 0.5059(3) 0.0652 1.0000 Uani .
C31 C 0.7829(3) 0.2502(5) 0.6883(2) 0.0439 1.0000 Uani .
C32 C 0.7472(2) 0.1322(5) 0.6759(2) 0.0356 1.0000 Uani .
C33 C 0.7527(3) 0.0200(6) 0.7064(2) 0.0423 1.0000 Uani .
C34 C 0.7112(3) -0.0623(6) 0.6777(2) 0.0439 1.0000 Uani .
C35 C 0.6977(3) -0.1963(7) 0.6912(3) 0.0651 1.0000 Uani .
C41 C 1.0240(2) 0.2195(6) 0.4828(3) 0.0451 1.0000 Uani .
C42 C 0.9848(2) 0.1285(5) 0.4454(2) 0.0360 1.0000 Uani .
C43 C 0.9981(3) 0.0381(6) 0.4106(2) 0.0427 1.0000 Uani .
C44 C 0.9476(2) -0.0255(6) 0.3851(2) 0.0391 1.0000 Uani .
C45 C 0.9367(3) -0.1317(7) 0.3444(3) 0.0574 1.0000 Uani .
C51 C 0.7661(3) 0.4299(5) 0.3703(2) 0.0440 1.0000 Uani .
C52 C 0.7728(2) 0.2925(5) 0.3572(2) 0.0331 1.0000 Uani .
C53 C 0.7424(2) 0.2251(5) 0.3101(2) 0.0371 1.0000 Uani .
C54 C 0.7634(2) 0.1022(5) 0.3170(2) 0.0380 1.0000 Uani .
C55 C 0.7467(3) -0.0124(6) 0.2802(3) 0.0525 1.0000 Uani .
C61 C 0.8235(3) 0.0572(6) 0.5812(2) 0.0474 1.0000 Uani .
C62 C 0.8218(2) -0.0124(5) 0.5297(2) 0.0356 1.0000 Uani .
C63 C 0.8060(2) -0.1390(5) 0.5163(3) 0.0422 1.0000 Uani .
C64 C 0.8110(2) -0.1596(5) 0.4648(2) 0.0382 1.0000 Uani .
C65 C 0.8000(3) -0.2777(6) 0.4304(3) 0.0595 1.0000 Uani .
C71 C 0.8323(2) 0.4937(5) 0.5990(2) 0.0319 1.0000 Uani .
C72 C 0.8044(2) 0.5772(5) 0.6340(2) 0.0369 1.0000 Uani .
C73 C 0.8480(3) 0.6197(7) 0.6864(3) 0.0528 1.0000 Uani .
C74 C 0.8990(3) 0.6891(7) 0.6747(3) 0.0598 1.0000 Uani .
C75 C 0.9269(3) 0.6062(6) 0.6398(3) 0.0489 1.0000 Uani .
C76 C 0.8834(2) 0.5641(5) 0.5874(2) 0.0359 1.0000 Uani .
C81 C 0.0673(3) 0.7328(9) 0.2236(4) 0.0773 1.0000 Uani .
C82 C 0.0567(4) 0.7959(12) 0.2677(4) 0.0828 1.0000 Uani .
C83 C 0.0641(4) 0.9261(12) 0.2726(4) 0.0892 1.0000 Uani .
C84 C 0.0811(4) 0.9954(11) 0.2336(4) 0.0874 1.0000 Uani .
C85 C 0.0918(4) 0.9298(12) 0.1904(4) 0.0883 1.0000 Uani .
C86 C 0.0844(3) 0.8012(12) 0.1853(3) 0.0832 1.0000 Uani .
B1 B 0.6319(3) -0.0491(6) 0.5841(3) 0.0408 1.0000 Uani .
B2 B 0.8422(2) -0.0162(5) 0.3936(2) 0.0305 1.0000 Uani .
H111 H 0.4801 0.3735 0.5652 0.0960 1.0000 Uiso R
H113 H 0.5441 0.4062 0.5894 0.0961 1.0000 Uiso R
H112 H 0.5197 0.3867 0.5270 0.0962 1.0000 Uiso R
H131 H 0.4546 0.1253 0.5712 0.0678 1.0000 Uiso R
H153 H 0.4641 -0.1307 0.5742 0.1059 1.0000 Uiso R
H152 H 0.5210 -0.1583 0.6189 0.1059 1.0000 Uiso R
H151 H 0.5175 -0.1838 0.5581 0.1060 1.0000 Uiso R
H211 H 0.6921 0.1248 0.3966 0.0789 1.0000 Uiso R
H213 H 0.7191 0.2068 0.4486 0.0789 1.0000 Uiso R
H212 H 0.6539 0.2189 0.4192 0.0790 1.0000 Uiso R
H231 H 0.6732 -0.1146 0.4209 0.0571 1.0000 Uiso R
H253 H 0.6477 -0.3221 0.4739 0.0981 1.0000 Uiso R
H252 H 0.6793 -0.3043 0.5354 0.0979 1.0000 Uiso R
H251 H 0.6128 -0.2878 0.5148 0.0980 1.0000 Uiso R
H311 H 0.8095 0.2441 0.7240 0.0661 1.0000 Uiso R
H312 H 0.8042 0.2626 0.6623 0.0658 1.0000 Uiso R
H313 H 0.7584 0.3233 0.6874 0.0659 1.0000 Uiso R
H331 H 0.7795 0.0048 0.7396 0.0510 1.0000 Uiso R
H351 H 0.7186 -0.2158 0.7278 0.0978 1.0000 Uiso R
H353 H 0.7086 -0.2552 0.6672 0.0981 1.0000 Uiso R
H352 H 0.6577 -0.2052 0.6873 0.0980 1.0000 Uiso R
H411 H 1.0624 0.2112 0.4801 0.0679 1.0000 Uiso R
H412 H 1.0246 0.2012 0.5194 0.0681 1.0000 Uiso R
H413 H 1.0117 0.3061 0.4752 0.0681 1.0000 Uiso R
H431 H 1.0340 0.0234 0.4056 0.0507 1.0000 Uiso R
H451 H 0.9706 -0.1466 0.3329 0.0860 1.0000 Uiso R
H453 H 0.9271 -0.2089 0.3607 0.0859 1.0000 Uiso R
H452 H 0.9058 -0.1092 0.3132 0.0860 1.0000 Uiso R
H511 H 0.7384 0.4699 0.3407 0.0660 1.0000 Uiso R
H512 H 0.8019 0.4735 0.3766 0.0661 1.0000 Uiso R
H513 H 0.7528 0.4356 0.4023 0.0660 1.0000 Uiso R
H531 H 0.7139 0.2575 0.2806 0.0449 1.0000 Uiso R
H552 H 0.7170 0.0114 0.2481 0.0790 1.0000 Uiso R
H551 H 0.7793 -0.0434 0.2692 0.0789 1.0000 Uiso R
H553 H 0.7328 -0.0804 0.2984 0.0789 1.0000 Uiso R
H612 H 0.8093 0.0028 0.6050 0.0710 1.0000 Uiso R
H611 H 0.8621 0.0824 0.5993 0.0713 1.0000 Uiso R
H613 H 0.8003 0.1328 0.5730 0.0709 1.0000 Uiso R
H631 H 0.7942 -0.1984 0.5376 0.0508 1.0000 Uiso R
H652 H 0.7888 -0.3456 0.4504 0.0890 1.0000 Uiso R
H651 H 0.8343 -0.3004 0.4205 0.0890 1.0000 Uiso R
H653 H 0.7697 -0.2602 0.3982 0.0889 1.0000 Uiso R
H711 H 0.8466 0.4153 0.6190 0.0380 1.0000 Uiso R
H721 H 0.7884 0.6536 0.6139 0.0441 1.0000 Uiso R
H722 H 0.7738 0.5311 0.6434 0.0439 1.0000 Uiso R
H731 H 0.8620 0.5449 0.7087 0.0631 1.0000 Uiso R
H732 H 0.8289 0.6760 0.7062 0.0629 1.0000 Uiso R
H742 H 0.9276 0.7086 0.7088 0.0720 1.0000 Uiso R
H741 H 0.8860 0.7684 0.6552 0.0718 1.0000 Uiso R
H752 H 0.9574 0.6545 0.6312 0.0590 1.0000 Uiso R
H751 H 0.9432 0.5310 0.6604 0.0588 1.0000 Uiso R
H761 H 0.9019 0.5092 0.5668 0.0431 1.0000 Uiso R
H762 H 0.8687 0.6403 0.5656 0.0429 1.0000 Uiso R
H811 H 0.0630 0.6442 0.2203 0.0930 1.0000 Uiso R
H821 H 0.0448 0.7499 0.2938 0.0990 1.0000 Uiso R
H831 H 0.0574 0.9681 0.3024 0.1070 1.0000 Uiso R
H841 H 0.0850 1.0846 0.2361 0.1051 1.0000 Uiso R
H851 H 0.1041 0.9755 0.1643 0.1060 1.0000 Uiso R
H861 H 0.0912 0.7592 0.1554 0.0999 1.0000 Uiso R
H21 H 0.8340 -0.0993 0.3690 0.0467 1.0000 Uiso R
H11 H 0.6201 -0.1498 0.5917 0.0483 1.0000 Uiso R

loop_
_atom_site_aniso_label
_atom_site_aniso_U_11
_atom_site_aniso_U_22
_atom_site_aniso_U_33
_atom_site_aniso_U_23
_atom_site_aniso_U_13
_atom_site_aniso_U_12
W1 0.02531(10) 0.03067(10) 0.03191(10) 0.00069(7) 0.00710(7) -0.00160(7)
W2 0.03084(10) 0.02684(9) 0.02588(10) -0.00369(8) 0.00832(7) -0.00052(8)
P1 0.0288(6) 0.0279(6) 0.0316(6) -0.0038(5) 0.0095(5) -0.0024(5)
O2 0.058(3) 0.054(3) 0.078(4) -0.026(3) 0.018(3) -0.002(2)
O3 0.074(3) 0.055(3) 0.056(3) 0.020(2) 0.000(3) 0.011(2)
O5 0.060(3) 0.068(3) 0.042(2) -0.012(2) -0.007(2) 0.016(2)
O6 0.066(3) 0.041(2) 0.061(3) -0.001(2) 0.021(2) -0.016(2)
N11 0.029(2) 0.040(2) 0.048(3) -0.001(2) 0.012(2) -0.0036(18)
N12 0.037(3) 0.041(2) 0.046(3) 0.006(2) 0.013(2) -0.009(2)
N21 0.030(2) 0.037(2) 0.039(2) -0.0020(18) 0.0061(19) -0.0027(18)
N22 0.036(2) 0.033(2) 0.047(3) -0.0028(19) 0.011(2) -0.0026(18)
N31 0.028(2) 0.031(2) 0.035(2) 0.0065(17) 0.0063(18) 0.0026(16)
N32 0.037(2) 0.033(2) 0.044(3) 0.0053(19) 0.008(2) -0.0017(19)
N41 0.033(2) 0.030(2) 0.033(2) -0.0035(17) 0.0123(18) -0.0019(17)
N42 0.040(2) 0.032(2) 0.031(2) -0.0010(17) 0.0112(19) 0.0055(18)
N51 0.028(2) 0.0303(19) 0.0221(18) 0.0020(15) 0.0001(15) -0.0058(16)
N52 0.037(2) 0.0298(19) 0.025(2) -0.0068(16) 0.0073(17) 0.0007(17)
N61 0.034(2) 0.029(2) 0.030(2) -0.0017(16) 0.0096(18) 0.0023(17)
N62 0.045(3) 0.0208(18) 0.038(2) -0.0020(16) 0.014(2) -0.0004(17)
C1 0.030(2) 0.029(2) 0.033(3) -0.0018(19) 0.007(2) 0.0001(19)
C2 0.029(3) 0.043(3) 0.047(3) -0.003(2) 0.011(2) 0.000(2)
C3 0.039(3) 0.040(3) 0.046(3) -0.001(2) 0.006(3) -0.002(2)
C4 0.030(2) 0.029(2) 0.029(2) -0.0020(18) 0.006(2) -0.0020(19)
C5 0.033(3) 0.047(3) 0.033(3) -0.003(2) 0.004(2) 0.008(2)
C6 0.041(3) 0.038(3) 0.034(3) -0.006(2) 0.014(2) -0.004(2)
C11 0.034(3) 0.062(4) 0.094(6) 0.002(4) 0.016(4) 0.009(3)
C12 0.026(3) 0.061(4) 0.053(3) 0.004(3) 0.008(2) 0.007(3)
C13 0.029(3) 0.078(5) 0.064(4) 0.010(4) 0.016(3) -0.003(3)
C14 0.032(3) 0.067(4) 0.047(4) 0.004(3) 0.009(3) -0.011(3)
C15 0.058(5) 0.077(5) 0.078(5) 0.009(4) 0.020(4) -0.031(4)
C21 0.050(4) 0.066(4) 0.045(4) -0.014(3) 0.020(3) -0.020(3)
C22 0.028(3) 0.052(3) 0.039(3) -0.007(2) 0.005(2) -0.001(2)
C23 0.037(3) 0.051(3) 0.052(4) -0.016(3) 0.009(3) 0.001(3)
C24 0.033(3) 0.044(3) 0.061(4) -0.011(3) 0.001(3) 0.003(2)
C25 0.066(5) 0.040(3) 0.083(5) -0.014(3) 0.009(4) 0.002(3)
C31 0.045(3) 0.051(3) 0.032(3) -0.002(2) 0.004(2) -0.011(3)
C32 0.035(3) 0.039(3) 0.032(3) 0.000(2) 0.009(2) 0.001(2)
C33 0.044(3) 0.051(3) 0.028(3) 0.006(2) 0.004(2) 0.002(3)
C34 0.048(3) 0.043(3) 0.039(3) 0.013(2) 0.009(3) 0.010(3)
C35 0.075(5) 0.048(4) 0.063(4) 0.020(3) 0.003(4) -0.004(3)
C41 0.034(3) 0.051(3) 0.050(3) -0.002(3) 0.011(2) -0.005(2)
C42 0.035(3) 0.041(3) 0.033(3) 0.006(2) 0.009(2) 0.002(2)
C43 0.035(3) 0.051(3) 0.045(3) 0.003(3) 0.016(2) 0.013(2)
C44 0.038(3) 0.048(3) 0.032(3) 0.000(2) 0.010(2) 0.011(2)
C45 0.053(4) 0.072(4) 0.046(4) -0.022(3) 0.013(3) 0.022(3)
C51 0.051(4) 0.035(3) 0.040(3) -0.001(2) 0.002(3) 0.010(2)
C52 0.038(3) 0.033(2) 0.030(3) -0.001(2) 0.012(2) -0.001(2)
C53 0.042(3) 0.041(3) 0.023(2) 0.002(2) 0.000(2) 0.005(2)
C54 0.040(3) 0.043(3) 0.029(3) -0.007(2) 0.005(2) -0.004(2)
C55 0.062(4) 0.046(3) 0.039(3) -0.013(3) -0.003(3) 0.002(3)
C61 0.057(4) 0.045(3) 0.045(3) 0.008(3) 0.021(3) 0.011(3)
C62 0.028(3) 0.039(3) 0.041(3) 0.007(2) 0.012(2) 0.004(2)
C63 0.041(3) 0.033(3) 0.053(4) 0.017(2) 0.014(3) 0.002(2)
C64 0.039(3) 0.027(2) 0.047(3) 0.003(2) 0.009(2) -0.003(2)
C65 0.085(5) 0.032(3) 0.061(4) -0.001(3) 0.020(4) -0.009(3)
C71 0.030(2) 0.029(2) 0.035(3) -0.0028(19) 0.006(2) -0.0048(19)
C72 0.037(3) 0.036(3) 0.040(3) -0.004(2) 0.014(2) -0.008(2)
C73 0.058(4) 0.059(4) 0.038(3) -0.014(3) 0.007(3) -0.007(3)
C74 0.052(4) 0.066(4) 0.057(4) -0.027(3) 0.008(3) -0.018(3)
C75 0.037(3) 0.056(4) 0.048(4) -0.009(3) 0.002(3) -0.008(3)
C76 0.034(3) 0.037(3) 0.038(3) -0.007(2) 0.011(2) -0.007(2)
C81 0.058(5) 0.091(6) 0.071(5) -0.013(5) -0.001(4) 0.016(4)
C82 0.056(5) 0.135(9) 0.057(5) -0.011(5) 0.015(4) 0.016(5)
C83 0.056(5) 0.149(10) 0.060(5) -0.050(6) 0.013(4) 0.007(5)
C84 0.075(6) 0.106(7) 0.079(6) -0.036(6) 0.017(5) -0.014(5)
C85 0.061(5) 0.145(10) 0.060(5) -0.017(6) 0.018(4) -0.014(6)
C86 0.053(4) 0.145(9) 0.046(4) -0.038(5) 0.003(3) 0.009(5)
B1 0.040(3) 0.031(3) 0.050(4) 0.002(3) 0.011(3) -0.005(2)
B2 0.033(3) 0.030(3) 0.029(3) -0.004(2) 0.010(2) 0.000(2)

loop_
_atom_type_symbol
_atom_type_scat_dispersion_real
_atom_type_scat_dispersion_imag
_atom_type_scat_Cromer_Mann_a1
_atom_type_scat_Cromer_Mann_b1
_atom_type_scat_Cromer_Mann_a2
_atom_type_scat_Cromer_Mann_b2
_atom_type_scat_Cromer_Mann_a3
_atom_type_scat_Cromer_Mann_b3
_atom_type_scat_Cromer_Mann_a4
_atom_type_scat_Cromer_Mann_b4
_atom_type_scat_Cromer_Mann_c
_atom_type_scat_source
C 0.0033 0.0016 2.3100 20.8439 1.0200 10.2075 1.5886 0.5687 0.8650 51.6512 0.2156 'International Tables Vol C 4.2.6.8 and 6.1.1.4'
H 0.0000 0.0000 0.4930 10.5109 0.3229 26.1257 0.1402 3.1424 0.0408 57.7998 0.0030 'International Tables Vol C 4.2.6.8 and 6.1.1.4'
B 0.0013 0.0007 2.0545 23.2185 1.3326 1.0210 1.0979 60.3498 0.7068 0.1403 -0.1932 'International Tables Vol C 4.2.6.8 and 6.1.1.4'
N 0.0061 0.0033 12.2126 0.0057 3.1322 9.8933 2.0125 28.9975 1.1663 0.5826 -11.5290 'International Tables Vol C 4.2.6.8 and 6.1.1.4'
O 0.0106 0.0060 3.0485 13.2771 2.2868 5.7011 1.5463 0.3239 0.8670 32.9089 0.2508 'International Tables Vol C 4.2.6.8 and 6.1.1.4'
P 0.1023 0.0942 6.4345 1.9067 4.1791 27.1570 1.7800 0.5260 1.4908 68.1645 1.1149 'International Tables Vol C 4.2.6.8 and 6.1.1.4'
W -0.8490 6.8722 29.0818 1.7203 15.4300 9.2259 14.4327 0.3217 5.1198 57.0560 9.8875 'International Tables Vol C 4.2.6.8 and 6.1.1.4'

loop_
_exptl_crystal_face_index_h
_exptl_crystal_face_index_k
_exptl_crystal_face_index_l
_exptl_crystal_face_perp_dist
1 0 0 0.050
-1 0 0 0.040
0 1 0 0.120
0 -1 0 0.070
0 0 1 0.100
0 0 -1 0.080

loop_
_geom_angle_atom_site_label_1
_geom_angle_atom_site_label_2
_geom_angle_atom_site_label_3
_geom_angle
_geom_angle_publ_flag
N11 W1 N21 80.92(17) yes
N11 W1 N31 81.16(16) yes
N21 W1 N31 83.22(16) yes
N11 W1 C1 173.28(19) yes
N21 W1 C1 103.79(19) yes
N31 W1 C1 104.00(19) yes
N11 W1 C2 90.9(2) yes
N21 W1 C2 171.85(19) yes
N31 W1 C2 95.3(2) yes
C1 W1 C2 84.3(2) yes
N11 W1 C3 91.3(2) yes
N21 W1 C3 94.0(2) yes
N31 W1 C3 172.3(2) yes
C1 W1 C3 83.6(2) yes
C2 W1 C3 86.4(2) yes
N41 W2 N51 82.47(15) yes
N41 W2 N61 80.08(15) yes
N51 W2 N61 83.76(15) yes
N41 W2 C4 176.43(18) yes
N51 W2 C4 100.52(19) yes
N61 W2 C4 102.11(19) yes
N41 W2 C5 93.23(19) yes
N51 W2 C5 175.48(19) yes
N61 W2 C5 94.2(2) yes
C4 W2 C5 83.8(2) yes
N41 W2 C6 91.30(18) yes
N51 W2 C6 94.37(19) yes
N61 W2 C6 171.34(19) yes
C4 W2 C6 86.5(2) yes
C5 W2 C6 87.1(2) yes
C1 P1 C4 100.4(2) yes
C1 P1 C71 106.9(2) yes
C4 P1 C71 102.6(2) yes
W1 N11 N12 119.0(3) yes
W1 N11 C12 134.1(4) yes
N12 N11 C12 106.5(5) yes
N11 N12 C14 109.7(5) yes
N11 N12 B1 120.3(4) yes
C14 N12 B1 130.1(5) yes
W1 N21 N22 121.2(3) yes
W1 N21 C22 132.0(4) yes
N22 N21 C22 106.7(4) yes
N21 N22 C24 109.7(5) yes
N21 N22 B1 119.7(4) yes
C24 N22 B1 130.3(5) yes
W1 N31 N32 121.1(3) yes
W1 N31 C32 132.4(4) yes
N32 N31 C32 106.5(4) yes
N31 N32 C34 109.4(5) yes
N31 N32 B1 120.0(4) yes
C34 N32 B1 130.5(5) yes
W2 N41 N42 117.9(3) yes
W2 N41 C42 135.1(3) yes
N42 N41 C42 106.7(4) yes
N41 N42 C44 110.2(4) yes
N41 N42 B2 121.0(4) yes
C44 N42 B2 128.7(4) yes
W2 N51 N52 120.6(3) yes
W2 N51 C52 132.4(3) yes
N52 N51 C52 106.8(4) yes
N51 N52 C54 109.3(4) yes
N51 N52 B2 120.0(4) yes
C54 N52 B2 130.6(4) yes
W2 N61 N62 120.7(3) yes
W2 N61 C62 132.3(4) yes
N62 N61 C62 107.0(4) yes
N61 N62 C64 109.3(4) yes
N61 N62 B2 120.7(4) yes
C64 N62 B2 130.0(4) yes
P1 C1 W1 167.0(3) yes
W1 C2 O2 177.6(6) yes
W1 C3 O3 178.0(5) yes
P1 C4 W2 174.5(3) yes
W2 C5 O5 175.1(5) yes
W2 C6 O6 177.7(5) yes
C12 C11 H111 109.8 no
C12 C11 H113 111.3 no
H111 C11 H113 107.9 no
C12 C11 H112 110.8 no
H111 C11 H112 108.3 no
H113 C11 H112 108.6 no
C11 C12 N11 122.7(6) yes
C11 C12 C13 128.0(6) yes
N11 C12 C13 109.3(6) yes
C12 C13 C14 106.7(5) yes
C12 C13 H131 126.7 no
C14 C13 H131 126.7 no
C13 C14 N12 107.9(6) yes
C13 C14 C15 128.5(6) yes
N12 C14 C15 123.7(6) yes
C14 C15 H153 109.8 no
C14 C15 H152 109.7 no
H153 C15 H152 108.8 no
C14 C15 H151 110.2 no
H153 C15 H151 109.5 no
H152 C15 H151 108.9 no
C22 C21 H211 109.6 no
C22 C21 H213 110.8 no
H211 C21 H213 109.0 no
C22 C21 H212 109.4 no
H211 C21 H212 109.0 no
H213 C21 H212 109.0 no
C21 C22 N21 123.1(5) yes
C21 C22 C23 127.7(6) yes
N21 C22 C23 109.2(6) yes
C22 C23 C24 106.9(6) yes
C22 C23 H231 126.6 no
C24 C23 H231 126.6 no
C23 C24 N22 107.5(5) yes
C23 C24 C25 129.9(6) yes
N22 C24 C25 122.5(7) yes
C24 C25 H253 109.5 no
C24 C25 H252 110.7 no
H253 C25 H252 108.8 no
C24 C25 H251 110.4 no
H253 C25 H251 108.6 no
H252 C25 H251 108.8 no
C32 C31 H311 110.3 no
C32 C31 H312 110.9 no
H311 C31 H312 108.6 no
C32 C31 H313 109.4 no
H311 C31 H313 108.9 no
H312 C31 H313 108.8 no
C31 C32 N31 122.4(5) yes
C31 C32 C33 128.0(5) yes
N31 C32 C33 109.6(5) yes
C32 C33 C34 106.5(5) yes
C32 C33 H331 126.1 no
C34 C33 H331 127.4 no
C33 C34 N32 107.9(5) yes
C33 C34 C35 129.5(6) yes
N32 C34 C35 122.6(6) yes
C34 C35 H351 109.5 no
C34 C35 H353 109.4 no
H351 C35 H353 109.0 no
C34 C35 H352 110.4 no
H351 C35 H352 109.6 no
H353 C35 H352 108.9 no
C42 C41 H411 111.0 no
C42 C41 H412 109.7 no
H411 C41 H412 107.6 no
C42 C41 H413 111.4 no
H411 C41 H413 109.2 no
H412 C41 H413 107.9 no
C41 C42 N41 122.5(5) yes
C41 C42 C43 128.4(5) yes
N41 C42 C43 109.1(5) yes
C42 C43 C44 107.1(5) yes
C42 C43 H431 126.2 no
C44 C43 H431 126.7 no
C43 C44 N42 106.9(5) yes
C43 C44 C45 130.3(5) yes
N42 C44 C45 122.8(5) yes
C44 C45 H451 109.4 no
C44 C45 H453 109.8 no
H451 C45 H453 109.0 no
C44 C45 H452 110.2 no
H451 C45 H452 108.7 no
H453 C45 H452 109.7 no
C52 C51 H511 109.8 no
C52 C51 H512 110.2 no
H511 C51 H512 109.4 no
C52 C51 H513 109.5 no
H511 C51 H513 108.7 no
H512 C51 H513 109.2 no
C51 C52 N51 122.6(5) yes
C51 C52 C53 127.3(5) yes
N51 C52 C53 110.1(4) yes
C52 C53 C54 105.6(4) yes
C52 C53 H531 127.2 no
C54 C53 H531 127.3 no
C53 C54 N52 108.1(4) yes
C53 C54 C55 129.5(5) yes
N52 C54 C55 122.4(5) yes
C54 C55 H552 109.7 no
C54 C55 H551 110.2 no
H552 C55 H551 108.4 no
C54 C55 H553 110.8 no
H552 C55 H553 108.9 no
H551 C55 H553 108.7 no
C62 C61 H612 109.9 no
C62 C61 H611 110.2 no
H612 C61 H611 109.2 no
C62 C61 H613 109.6 no
H612 C61 H613 109.5 no
H611 C61 H613 108.5 no
C61 C62 N61 122.7(5) yes
C61 C62 C63 128.2(5) yes
N61 C62 C63 109.1(5) yes
C62 C63 C64 107.1(5) yes
C62 C63 H631 127.0 no
C64 C63 H631 125.8 no
C63 C64 N62 107.6(5) yes
C63 C64 C65 130.1(5) yes
N62 C64 C65 122.3(5) yes
C64 C65 H652 109.2 no
C64 C65 H651 109.3 no
H652 C65 H651 110.6 no
C64 C65 H653 108.6 no
H652 C65 H653 109.6 no
H651 C65 H653 109.4 no
P1 C71 C72 110.7(4) yes
P1 C71 C76 110.6(4) yes
C72 C71 C76 110.5(4) yes
P1 C71 H711 108.0 no
C72 C71 H711 108.6 no
C76 C71 H711 108.3 no
C71 C72 C73 111.5(5) yes
C71 C72 H721 109.5 no
C73 C72 H721 107.8 no
C71 C72 H722 110.8 no
C73 C72 H722 108.7 no
H721 C72 H722 108.4 no
C72 C73 C74 111.5(5) yes
C72 C73 H731 109.1 no
C74 C73 H731 108.9 no
C72 C73 H732 108.5 no
C74 C73 H732 110.1 no
H731 C73 H732 108.7 no
C73 C74 C75 111.0(5) yes
C73 C74 H742 109.7 no
C75 C74 H742 108.7 no
C73 C74 H741 109.6 no
C75 C74 H741 108.5 no
H742 C74 H741 109.3 no
C74 C75 C76 111.5(5) yes
C74 C75 H752 109.1 no
C76 C75 H752 109.7 no
C74 C75 H751 108.7 no
C76 C75 H751 109.0 no
H752 C75 H751 108.7 no
C71 C76 C75 111.5(5) yes
C71 C76 H761 110.0 no
C75 C76 H761 109.7 no
C71 C76 H762 108.1 no
C75 C76 H762 108.7 no
H761 C76 H762 108.7 no
C82 C81 C86 119.7(10) yes
C82 C81 H811 120.2 no
C86 C81 H811 120.1 no
C81 C82 C83 119.7(10) yes
C81 C82 H821 120.1 no
C83 C82 H821 120.2 no
C82 C83 C84 120.5(8) yes
C82 C83 H831 119.7 no
C84 C83 H831 119.8 no
C83 C84 C85 118.4(10) yes
C83 C84 H841 121.0 no
C85 C84 H841 120.6 no
C84 C85 C86 121.2(10) yes
C84 C85 H851 119.1 no
C86 C85 H851 119.7 no
C81 C86 C85 120.4(8) yes
C81 C86 H861 119.9 no
C85 C86 H861 119.7 no
N22 B1 N32 108.3(5) yes
N22 B1 N12 108.8(5) yes
N32 B1 N12 110.1(5) yes
N22 B1 H11 111.0 no
N32 B1 H11 110.1 no
N12 B1 H11 108.5 no
N42 B2 N52 109.1(4) yes
N42 B2 N62 109.0(4) yes
N52 B2 N62 109.0(4) yes
N42 B2 H21 110.8 no
N52 B2 H21 111.0 no
N62 B2 H21 107.9 no

loop_
_geom_bond_atom_site_label_1
_geom_bond_atom_site_label_2
_geom_bond_distance
_geom_bond_publ_flag
W1 N11 2.295(4) yes
W1 N21 2.210(4) yes
W1 N31 2.222(4) yes
W1 C1 1.837(5) yes
W1 C2 2.006(6) yes
W1 C3 1.997(6) yes
W2 N41 2.300(4) yes
W2 N51 2.219(4) yes
W2 N61 2.207(4) yes
W2 C4 1.832(5) yes
W2 C5 1.985(5) yes
W2 C6 2.008(5) yes
P1 C1 1.788(5) yes
P1 C4 1.784(5) yes
P1 C71 1.852(5) yes
O2 C2 1.129(7) yes
O3 C3 1.142(7) yes
O5 C5 1.162(7) yes
O6 C6 1.132(7) yes
N11 N12 1.383(6) yes
N11 C12 1.346(7) yes
N12 C14 1.349(7) yes
N12 B1 1.538(8) yes
N21 N22 1.378(6) yes
N21 C22 1.347(7) yes
N22 C24 1.353(7) yes
N22 B1 1.547(8) yes
N31 N32 1.381(6) yes
N31 C32 1.338(7) yes
N32 C34 1.348(7) yes
N32 B1 1.538(8) yes
N41 N42 1.372(6) yes
N41 C42 1.356(7) yes
N42 C44 1.361(7) yes
N42 B2 1.546(7) yes
N51 N52 1.379(5) yes
N51 C52 1.328(7) yes
N52 C54 1.362(7) yes
N52 B2 1.533(7) yes
N61 N62 1.375(6) yes
N61 C62 1.348(7) yes
N62 C64 1.361(6) yes
N62 B2 1.525(7) yes
C11 C12 1.491(9) yes
C11 H111 0.953 no
C11 H113 0.953 no
C11 H112 0.957 no
C12 C13 1.394(9) yes
C13 C14 1.373(10) yes
C13 H131 0.935 no
C14 C15 1.493(9) yes
C15 H153 0.957 no
C15 H152 0.954 no
C15 H151 0.955 no
C21 C22 1.483(9) yes
C21 H211 0.961 no
C21 H213 0.956 no
C21 H212 0.955 no
C22 C23 1.390(8) yes
C23 C24 1.374(10) yes
C23 H231 0.932 no
C24 C25 1.502(9) yes
C25 H253 0.955 no
C25 H252 0.959 no
C25 H251 0.957 no
C31 C32 1.484(7) yes
C31 H311 0.962 no
C31 H312 0.956 no
C31 H313 0.961 no
C32 C33 1.389(8) yes
C33 C34 1.369(8) yes
C33 H331 0.928 no
C34 C35 1.495(8) yes
C35 H351 0.952 no
C35 H353 0.954 no
C35 H352 0.950 no
C41 C42 1.486(8) yes
C41 H411 0.955 no
C41 H412 0.950 no
C41 H413 0.952 no
C42 C43 1.391(8) yes
C43 C44 1.385(8) yes
C43 H431 0.924 no
C44 C45 1.489(8) yes
C45 H451 0.957 no
C45 H453 0.961 no
C45 H452 0.960 no
C51 C52 1.488(7) yes
C51 H511 0.955 no
C51 H512 0.953 no
C51 H513 0.958 no
C52 C53 1.409(7) yes
C53 C54 1.370(8) yes
C53 H531 0.934 no
C54 C55 1.502(7) yes
C55 H552 0.961 no
C55 H551 0.964 no
C55 H553 0.957 no
C61 C62 1.491(8) yes
C61 H612 0.959 no
C61 H611 0.958 no
C61 H613 0.957 no
C62 C63 1.388(8) yes
C63 C64 1.370(8) yes
C63 H631 0.920 no
C64 C65 1.491(8) yes
C65 H652 0.954 no
C65 H651 0.960 no
C65 H653 0.956 no
C71 C72 1.530(7) yes
C71 C76 1.535(7) yes
C71 H711 0.974 no
C72 C73 1.524(8) yes
C72 H721 0.968 no
C72 H722 0.967 no
C73 C74 1.529(9) yes
C73 H731 0.969 no
C73 H732 0.970 no
C74 C75 1.523(9) yes
C74 H742 0.973 no
C74 H741 0.970 no
C75 C76 1.521(7) yes
C75 H752 0.968 no
C75 H751 0.965 no
C76 H761 0.965 no
C76 H762 0.978 no
C81 C82 1.385(12) yes
C81 C86 1.364(13) yes
C81 H811 0.929 no
C82 C83 1.368(14) yes
C82 H821 0.929 no
C83 C84 1.381(14) yes
C83 H831 0.927 no
C84 C85 1.380(12) yes
C84 H841 0.934 no
C85 C86 1.353(14) yes
C85 H851 0.931 no
C86 H861 0.931 no
B1 H11 1.118 no
B2 H21 1.055 no

loop_
_platon_squeeze_void_nr
_platon_squeeze_void_average_x
_platon_squeeze_void_average_y
_platon_squeeze_void_average_z
_platon_squeeze_void_volume
_platon_squeeze_void_count_electrons
_platon_squeeze_void_content
1 0.500 -0.013 0.250 573 80 ' '
2 0.500 -0.025 0.750 573 80 ' '
3 0.181 0.186 0.194 19 2 ' '
4 0.181 0.314 0.694 19 2 ' '
5 0.818 0.686 0.306 19 2 ' '
6 0.818 0.814 0.806 19 1 ' '
